data_2006745
loop_
_publ_author_name
'Helmle, Olga Formerly Olga Gallardo.'
'Cs\"oregh, Ingeborg'
'Hens, Thomas'
'Weber, Edwin'

_publ_section_title
;
 Solid Inclusion Compounds of Chiral Roof-Shaped Diamide Hosts
;
_journal_issue 12
_journal_name_full 'Acta Crystallographica Section C'
_journal_page_first 1892
_journal_page_last 1895
_journal_paper_doi 10.1107/S0108270197011335
_journal_volume 53
_journal_year 1997
_chemical_formula_iupac 'C26 H32 O2 N2, 2C2 H6 O S, H2 O'
_chemical_formula_moiety 'C26 H32 O2 N2, 2(C2 H6 O S), H2 O'
_chemical_formula_sum 'C30 H46 N2 O5 S2'
_chemical_formula_weight 578.824
_chemical_name_systematic
; 11S,12S-trans-N,N'-di-t-butyl-9,10-dihydro-9,10-
  ethanoanthracene-11,12-dicarboxamide.
  dimethyl sulfuroxide.hydrogen oxide (1:2:1)
;
_space_group_IT_number 19
_symmetry_cell_setting orthorhombic
_symmetry_space_group_name_Hall 'P 2ac 2ab'
_symmetry_space_group_name_H-M 'P 21 21 21'
_cell_angle_alpha 90
_cell_angle_beta 90
_cell_angle_gamma 90
_cell_formula_units_Z 4
_cell_length_a 10.004(3)
_cell_length_b 9.966(3)
_cell_length_c 32.060(10)
_cell_measurement_reflns_used 24
_cell_measurement_temperature 298
_cell_measurement_theta_max 11.0
_cell_measurement_theta_min 4.7
_cell_volume 3196.4(17)
_computing_cell_refinement XSCANS
_computing_data_collection 'XSCANS (Siemens, 1994)'
_computing_data_reduction XSCANS
_computing_molecular_graphics SHELXTL/PC
_computing_publication_material 'PLATON (Spek, 1990)'
_computing_structure_refinement 'SHELXTL/PC (Sheldrick, 1990)'
_computing_structure_solution 'MULTAN80 (Main et al., 1980)'
_diffrn_ambient_temperature 298
_diffrn_measurement_device_type 'Siemens/ P4/RA Single Crystal diffractometer'
_diffrn_measurement_method \w--2\q
_diffrn_radiation_monochromator graphite
_diffrn_radiation_source '18 kW rotating anode'
_diffrn_radiation_type 'Mo K\a'
_diffrn_radiation_wavelength .71073
_diffrn_reflns_av_R_equivalents .035
_diffrn_reflns_av_sigmaI/netI .23
_diffrn_reflns_limit_h_max 14
_diffrn_reflns_limit_h_min -1
_diffrn_reflns_limit_k_max 14
_diffrn_reflns_limit_k_min -1
_diffrn_reflns_limit_l_max 45
_diffrn_reflns_limit_l_min -1
_diffrn_reflns_number 6520
_diffrn_reflns_reduction_process
;
 ?
;
_diffrn_reflns_theta_max 30
_diffrn_reflns_theta_min 1
_diffrn_standards_decay_% 4
_diffrn_standards_interval_count 200
_diffrn_standards_number 3
_exptl_absorpt_coefficient_mu .21
_exptl_absorpt_correction_type none
_exptl_crystal_colour colourless
_exptl_crystal_density_diffrn 1.203
_exptl_crystal_density_meas ?
_exptl_crystal_description irregular
_exptl_crystal_F_000 1248
_exptl_crystal_size_max 0.20
_exptl_crystal_size_mid 0.15
_exptl_crystal_size_min 0.11
_refine_diff_density_max 0.960
_refine_diff_density_min -0.886
_refine_ls_abs_structure_Rogers 1.0(6)
_refine_ls_extinction_method none
_refine_ls_goodness_of_fit_all .000
_refine_ls_goodness_of_fit_ref 2.193
_refine_ls_hydrogen_treatment constr
_refine_ls_matrix_type full
_refine_ls_number_constraints 10
_refine_ls_number_parameters 318
_refine_ls_number_reflns 2692
_refine_ls_R_factor_all 0.163
_refine_ls_R_factor_gt 0.088
_refine_ls_shift/esd_max 0.005
_refine_ls_structure_factor_coef F
_refine_ls_weighting_details 'calc w = 1/[\s^2^(F)+0.00105F^2^]'
_refine_ls_weighting_scheme sigma
_refine_ls_wR_factor_all .153
_refine_ls_wR_factor_ref 0.108
_reflns_number_gt 2692
_reflns_number_total 6195
_reflns_threshold_expression 'I > 3.0\s(I)'
_cod_data_source_file ab1479.cif
_cod_data_source_block IIb
_cod_depositor_comments
;
The following automatic conversions were performed:
'_symmetry_cell_setting' value 'Orthorhombic' changed to 'orthorhombic'
according to '/home/saulius/struct/CIF-dictionaries/cif_core.dic'
dictionary named 'cif_core.dic' version 2.4.1 from 2010-06-29.

Automatic conversion script
Id: cif_fix_enum 1527 2010-12-29 10:47:43Z saulius 

The following automatic conversions were performed:

'_symmetry_cell_setting' value 'Orthorhombic' changed to
'orthorhombic' according to
/home/saulius/struct/CIF-dictionaries/cif_core.dic dictionary named
'cif_core.dic' version 2.4.1 from 2010-06-29.

Automatic conversion script
Id: cif_fix_values 1715 2011-07-08 13:25:40Z adriana 

The following automatic conversions were performed:

'_exptl_crystal_density_meas' value 'not measured' was changed to '?'
- the value is perceived as not measured.

Automatic conversion script
Id: cif_fix_values 3008 2015-01-20 13:52:24Z robertas 
;
_cod_original_cell_volume 3196(2)
_cod_original_formula_sum ' C30 H46 N2 O5 S2'
_cod_database_code 2006745

loop_
_symmetry_equiv_pos_as_xyz
x,y,z
1/2+x,1/2-y,-z
-x,1/2+y,1/2-z
1/2-x,-y,1/2+z

loop_
_atom_site_aniso_label
_atom_site_aniso_U_11
_atom_site_aniso_U_22
_atom_site_aniso_U_33
_atom_site_aniso_U_12
_atom_site_aniso_U_13
_atom_site_aniso_U_23
O13 .030(3) .009(3) .045(4) .000(3) .005(3) -.009(3)
O19 .029(3) .024(3) .033(3) .009(3) -.005(3) .003(3)
N14 .017(4) .023(4) .034(4) .002(4) .001(3) .000(4)
N20 .022(4) .034(4) .025(4) -.007(4) -.003(3) .001(3)
C1 .039(6) .068(7) .026(5) -.012(6) -.004(5) -.002(5)
C1a .027(5) .038(5) .030(5) -.007(5) -.011(4) -.004(4)
C2 .050(7) .054(7) .036(6) -.013(6) -.008(5) .021(6)
C3 .058(7) .032(5) .057(6) -.001(6) -.022(6) .019(5)
C4 .035(5) .039(5) .037(5) -.009(5) -.007(5) .006(5)
C4a .012(4) .027(5) .027(4) .002(4) -.001(4) .005(4)
C5 .014(4) .038(5) .045(5) .000(5) -.003(4) .010(5)
C5a .028(5) .018(4) .034(5) -.006(4) -.005(4) .003(4)
C6 .028(5) .035(6) .065(7) -.006(5) .019(5) .003(5)
C7 .036(6) .029(5) .080(8) -.017(5) -.016(6) -.003(6)
C8 .031(6) .038(6) .054(6) -.004(5) .007(5) -.012(5)
C8a .019(4) .021(4) .038(5) -.002(4) -.004(4) -.004(4)
C9 .022(4) .017(4) .027(4) .001(4) -.003(4) -.010(4)
C10 .013(4) .023(4) .035(4) .004(4) .004(4) -.004(4)
C11 .026(4) .014(4) .027(4) .000(4) -.001(4) .006(4)
C12 .022(5) .037(5) .023(4) .000(5) .002(4) -.011(4)
C13 .014(4) .035(5) .019(4) -.006(4) -.003(4) -.002(4)
C15 .028(5) .034(5) .027(4) -.002(5) .006(4) -.002(4)
C16 .045(6) .050(7) .065(7) .008(6) .018(6) .002(6)
C17 .039(6) .039(5) .042(5) -.022(5) -.005(5) .016(5)
C18 .024(5) .075(8) .059(6) -.020(6) .009(5) -.009(6)
C19 .015(4) .029(4) .026(4) -.006(4) .005(4) .014(4)
C21 .027(5) .043(5) .023(4) -.006(5) -.002(4) -.001(4)
C22 .033(5) .054(6) .041(5) .000(6) -.013(5) .005(5)
C23 .044(6) .073(7) .026(4) -.006(6) .006(5) -.001(5)
C24 .037(6) .053(6) .042(6) -.018(6) .010(5) .013(5)
S2D .050(2) .0340(10) .062(2) .0070(10) .010(2) .0040(10)
O2D .059(5) .016(3) .102(6) -.002(4) .035(5) .009(4)
C21D .065(8) .040(6) .081(8) .002(6) -.034(7) -.002(6)
C22D .055(7) .051(7) .081(8) -.002(7) -.030(7) .017(7)
O1W .056(5) .093(7) .200(10) .027(6) -.017(7) -.003(8)

loop_
_atom_site_label
_atom_site_fract_x
_atom_site_fract_y
_atom_site_fract_z
_atom_site_U_iso_or_equiv
_atom_site_thermal_displace_type
_atom_site_occupancy
O13 -.2180(6) .1542(5) .1426(2) .028(2) Uani 1.000
O19 -.0563(6) .4842(5) .0523(2) .029(2) Uani 1.000
N14 -.2947(7) .3520(7) .1699(2) .025(2) Uani 1.000
N20 .0212(7) .2973(7) .0208(2) .027(2) Uani 1.000
C1 .0704(6) .1822(7) .21820(10) .044(3) Uani 1.000
C1a .0701 .2421 .1788 .032(3) Uani 1.000
C2 .1319 .0580 .2239 .047(4) Uani 1.000
C3 .1931 -.0064 .1903 .049(3) Uani 1.000
C4 .1928 .0535 .1510 .037(3) Uani 1.000
C4a .1313 .1777 .14524 .022(3) Uani 1.000
C5 .2990(5) .4524(5) .0960(2) .032(3) Uani 1.000
C5a .1894 .3929 .1155 .027(3) Uani 1.000
C6 .3477 .5752 .1103 .043(3) Uani 1.000
C7 .2869 .6385 .1442 .048(4) Uani 1.000
C8 .1772 .5789 .1637 .041(3) Uani 1.000
C8a .1285 .4561 .1494 .026(3) Uani 1.000
C9 .1305(8) .2584(8) .1061(2) .022(2) Uani 1.000
C10 -.0185(8) .2832(8) .0944(2) .024(2) Uani 1.000
C11 -.0886(8) .3553(8) .1309(2) .022(2) Uani 1.000
C12 .0142(8) .3759(9) .1673(2) .027(3) Uani 1.000
C13 -.2102(8) .2772(7) .1474(2) .023(3) Uani 1.000
C15 -.4020(9) .3000(9) .1960(2) .030(3) Uani 1.000
C16 -.4690(10) .4204(10) .2159(3) .053(4) Uani 1.000
C17 -.3451(10) .2120(10) .2304(3) .040(3) Uani 1.000
C18 -.5026(10) .2258(12) .1702(3) .053(4) Uani 1.000
C19 -.0220(8) .3642(8) .0538(2) .023(2) Uani 1.000
C21 .0513(9) .3526(9) -.0208(2) .031(3) Uani 1.000
C22 -.0756(9) .4053(10) -.0404(3) .043(3) Uani 1.000
C23 .1101(10) .2360(10) -.0464(3) .048(3) Uani 1.000
C24 .1584(10) .4644(10) -.0170(3) .044(3) Uani 1.000
S11D -.1972(5) .7537(5) .1481(2) .0660(10) Uiso .650
S12D -.2698(9) .7755(8) .1791(3) .068(3) Uiso .350
O1D -.2269(9) .6327(7) .1733(2) .081(3) Uiso 1.000
C11D -.1280(10) .8790(10) .1797(4) .143(7) Uiso 1.000
C12D -.3470(10) .8360(10) .1339(4) .147(7) Uiso 1.000
S2D -.0172(3) -.1018(2) .04565(9) .0485(9) Uani 1.000
O2D .0671(7) .0076(6) .0290(2) .059(3) Uani 1.000
C21D .0900(10) -.2208(10) .0672(4) .062(4) Uani 1.000
C22D -.0730(10) -.2010(10) .0034(3) .062(4) Uani 1.000
O1W -.3122(9) .6070(9) .0508(4) .116(5) Uani 1.000
H1 .0265 .2284 .2422 .027(8) Uiso 1.000
H2 .1322 .0151 .2521 .027(8) Uiso 1.000
H3 .2372 -.0955 .1944 .027(8) Uiso 1.000
H4 .2366 .0073 .1269 .027(8) Uiso 1.000
H5 .3427 .4070 .0717 .027(8) Uiso 1.000
H6 .4263 .6179 .0963 .027(8) Uiso 1.000
H7 .3218 .7265 .1544 .027(8) Uiso 1.000
H8 .1336 .6243 .1879 .027(8) Uiso 1.000
H9 .1824 .2134 .0834 .006(9) Uiso 1.000
H10 -.0682 .1973 .0900 .006(9) Uiso 1.000
H11 -.1207 .4442 .1204 .006(9) Uiso 1.000
H12 -.0287 .4224 .1914 .006(9) Uiso 1.000
H14 -.2714 .4491 .1709 .03(2) Uiso 1.000
H16A -.544 .3910 .2342 .076(7) Uiso 1.000
H16B -.504 .4814 .1936 .076(7) Uiso 1.000
H16C -.401 .4693 .2330 .076(7) Uiso 1.000
H17A -.4189 .1755 .2482 .076(7) Uiso 1.000
H17B -.2837 .2673 .2480 .076(7) Uiso 1.000
H17C -.2941 .1360 .2177 .076(7) Uiso 1.000
H18A -.5754 .190 .1884 .076(7) Uiso 1.000
H18B -.4584 .150 .1553 .076(7) Uiso 1.000
H18C -.5413 .289 .1493 .076(7) Uiso 1.000
H20 .0369 .1986 .0236 .05(3) Uiso 1.000
H22A -.0553 .4430 -.0686 .076(7) Uiso 1.000
H22B -.1119 .4778 -.0221 .076(7) Uiso 1.000
H22C -.1434 .3320 -.0431 .076(7) Uiso 1.000
H23A .1357 .267 -.0749 .076(7) Uiso 1.000
H23B .0418 .163 -.0488 .076(7) Uiso 1.000
H23C .1910 .200 -.0318 .076(7) Uiso 1.000
H24A .1785 .5024 -.0452 .076(7) Uiso 1.000
H24B .2422 .4270 -.0045 .076(7) Uiso 1.000
H24C .1226 .5369 .0015 .076(7) Uiso 1.000
H25A -.108 .960 .1623 .159 Uiso .650
H25B -.043 .844 .1920 .159 Uiso .650
H25C -.191 .904 .2027 .159 Uiso .650
H26A -.155 .975 .1838 .159 Uiso .350
H26B -.081 .869 .1524 .159 Uiso .350
H26C -.067 .851 .2029 .159 Uiso .350
H27A -.325 .917 .1170 .159 Uiso .650
H27B -.395 .864 .1599 .159 Uiso .650
H27C -.405 .774 .1174 .159 Uiso .650
H28A -.373 .932 .1385 .159 Uiso .350
H28B -.429 .781 .1281 .159 Uiso .350
H28C -.284 .830 .1097 .159 Uiso .350
H29A .034 -.2959 .0785 .076(7) Uiso 1.000
H29B .144 -.1801 .0903 .076(7) Uiso 1.000
H29C .151 -.2563 .0452 .076(7) Uiso 1.000
H30A -.130 -.276 .0140 .076(7) Uiso 1.000
H30B .006 -.240 -.0119 .076(7) Uiso 1.000
H30C -.126 -.143 -.0159 .076(7) Uiso 1.000
H31A -.3517 .5689 .0246 .151 Uiso 1.000
H31B -.2221 .5630 .0515 .151 Uiso 1.000

loop_
_atom_type_symbol
_atom_type_description
_atom_type_scat_dispersion_real
_atom_type_scat_dispersion_imag
_atom_type_scat_source
S S .1246 .1234 'International Tables Vol C Tables 4.2.6.8 and 6.1.1.4'
O O .0106 .0060 'International Tables Vol C Tables 4.2.6.8 and 6.1.1.4'
N N .0061 .0033 'International Tables Vol C Tables 4.2.6.8 and 6.1.1.4'
H H .0000 .0000 'International Tables Vol C Tables 4.2.6.8 and 6.1.1.4'
C C .0033 .0016 'International Tables Vol C Tables 4.2.6.8 and 6.1.1.4'

loop_
_geom_angle_atom_site_label_1
_geom_angle_atom_site_label_2
_geom_angle_atom_site_label_3
_geom_angle
_geom_angle_publ_flag
C13 N14 C15 125.2(7) no
C19 N20 C21 127.0(7) no
C1a C1 C2 120.0(5) no
C1 C1a C4a 120.0(6) no
C1 C1a C12 127.4(5) no
C4a C1a C12 112.6(5) no
C1 C2 C3 120.0(5) no
C2 C3 C4 120.0(6) no
C3 C4 C4a 120.0(5) no
C1a C4a C4 120.0(5) no
C1a C4a C9 113.5(6) no
C4 C4a C9 126.3(5) no
C5a C5 C6 120.0(5) no
C5 C5a C8a 120.0(5) no
C5 C5a C9 126.9(5) no
C8a C5a C9 112.9(5) no
C5 C6 C7 120.0(5) no
C6 C7 C8 119.9(5) no
C7 C8 C8a 120.0(5) no
C5a C8a C8 120.0(5) no
C5a C8a C12 112.9(5) no
C8 C8a C12 127.1(5) no
C4a C9 C5a 108.2(5) no
C4a C9 C10 107.1(6) no
C5a C9 C10 106.5(6) no
C9 C10 C11 109.1(6) no
C9 C10 C19 108.1(6) no
C11 C10 C19 112.9(6) no
C10 C11 C12 109.1(6) no
C10 C11 C13 112.6(6) no
C12 C11 C13 109.2(5) no
C1A C12 C8a 106.5(6) no
C1A C12 C11 108.2(6) no
C8a C12 C11 106.4(5) no
O13 C13 N14 125.4(7) no
O13 C13 C11 120.5(7) no
N14 C13 C11 113.8(6) no
N14 C15 C16 106.6(7) no
N14 C15 C17 110.3(7) no
N14 C15 C18 110.7(6) no
C16 C15 C17 108.5(7) no
C16 C15 C18 109.1(8) no
C17 C15 C18 111.6(8) no
O19 C19 N20 123.0(7) no
O19 C19 C10 123.0(6) no
N20 C19 C10 114.0(7) no
N20 C21 C22 109.6(7) no
N20 C21 C23 106.1(7) no
N20 C21 C24 109.8(6) no
C22 C21 C23 111.2(7) no
C22 C21 C24 111.3(8) no
C23 C21 C24 108.7(7) no
C13 N14 H14 114 no
C15 N14 H14 120 no
C19 N20 H20 118 no
C21 N20 H20 114 no
C1a C1 H1 120 no
C2 C1 H1 120 no
C1 C2 H2 120 no
C3 C2 H2 120 no
C2 C3 H3 120 no
C4 C3 H3 120 no
C3 C4 H4 120 no
C4a C4 H4 120 no
C5a C5 H5 120 no
C6 C5 H5 120 no
C5 C6 H6 120 no
C7 C6 H6 120 no
C6 C7 H7 120 no
C8 C7 H7 120 no
C7 C8 H8 120 no
C8a C8 H8 120 no
C4a C9 H9 112 no
C5a C9 H9 110 no
C10 C9 H9 113 no
C9 C10 H10 112 no
C11 C10 H10 106 no
C19 C10 H10 109 no
C10 C11 H11 108 no
C12 C11 H11 110 no
C13 C11 H11 108 no
C1a C12 H12 113 no
C8a C12 H12 112 no
C11 C12 H12 111 no
C15 C16 H16A 110 no
C15 C16 H16B 110 no
C15 C16 H16C 108 no
H16A C16 H16B 110 no
H16A C16 H16C 109 no
H16B C16 H16C 109 no
C15 C17 H17A 110 no
C15 C17 H17B 109 no
C15 C17 H17C 109 no
H17A C17 H17B 109 no
H17A C17 H17C 110 no
H17B C17 H17C 110 no
C15 C18 H18A 110 no
C15 C18 H18B 110 no
C15 C18 H18C 108 no
H18A C18 H18B 109 no
H18A C18 H18C 110 no
H18B C18 H18C 109 no
C21 C22 H22A 110 no
C21 C22 H22B 108 no
C21 C22 H22C 111 no
H22A C22 H22B 110 no
H22A C22 H22C 110 no
H22B C22 H22C 109 no
C21 C23 H23A 110 no
C21 C23 H23B 109 no
C21 C23 H23C 109 no
H23A C23 H23B 110 no
H23A C23 H23C 109 no
H23B C23 H23C 109 no
C21 C24 H24A 110 no
C21 C24 H24B 110 no
C21 C24 H24C 108 no
H24A C24 H24B 110 no
H24A C24 H24C 110 no
H24B C24 H24C 109 no
O1D S11D C11D 110.1(6) no
O1D S11D C12D 110.4(6) no
C11D S11D C12D 98.8(6) no
O1D S12D C11D 109.2(7) no
O1D S12D C12D 110.5(7) no
C11D S12D C12D 99.4(7) no
S11D C11D H25A 109 no
S11D C11D H25B 108 no
S11D C11D H25C 111 no
H25A C11D H25B 110 no
H25A C11D H25C 110 no
H25B C11D H25C 109 no
S12D C11D H26A 110 no
S12D C11D H26B 108 no
S12D C11D H26C 110 no
H26A C11D H26B 110 no
H26A C11D H26C 109 no
H26B C11D H26C 110 no
S11D C12D H27A 110 no
S11D C12D H27B 109 no
S11D C12D H27C 110 no
H27A C12D H27B 109 no
H27A C12D H27C 110 no
H27B C12D H27C 109 no
S12D C12D H28A 109 no
S12D C12D H28B 109 no
S12D C12D H28C 110 no
H28A C12D H28B 109 no
H28A C12D H28C 110 no
H28B C12D H28C 110 no
O2D S2D C21D 107.1(5) no
O2D S2D C22D 108.5(5) no
C21D S2D C22D 96.6(5) no
S2D C21D H29A 108 no
S2D C21D H29B 110 no
S2D C21D H29C 110 no
H29A C21D H29B 110 no
H29A C21D H29C 109 no
H29B C21D H29C 110 no
S2D C22D H30A 110 no
S2D C22D H30B 110 no
S2D C22D H30C 108 no
H30A C22D H30B 110 no
H30A C22D H30C 110 no
H30B C22D H30C 110 no
H31A O1W H31B 102 no

loop_
_geom_bond_atom_site_label_1
_geom_bond_atom_site_label_2
_geom_bond_site_symmetry_1
_geom_bond_site_symmetry_2
_geom_bond_distance
_geom_bond_publ_flag
O13 C13 . . 1.238(9) no
O19 C19 . . 1.245(9) no
N14 C13 . . 1.338(10) no
N14 C15 . . 1.460(10) no
N20 C19 . . 1.323(10) no
N20 C21 . . 1.474(9) no
C1 C1a . . 1.395(7) no
C1 C2 . . 1.394(10) no
C1a C4a . . 1.395(7) no
C1a C12 . . 1.490(10) no
C2 C3 . . 1.395(7) no
C3 C4 . . 1.395(7) no
C4 C4a . . 1.394(10) no
C4a C9 . . 1.490(9) no
C5 C5a . . 1.395(7) no
C5 C6 . . 1.395(7) no
C5a C8a . . 1.395(7) no
C5a C9 . . 1.495(9) no
C6 C7 . . 1.395(7) no
C7 C8 . . 1.396(7) no
C8 C8a . . 1.395(7) no
C8a C12 . . 1.509(10) no
C9 C10 . . 1.560(10) no
C10 C11 . . 1.542(10) no
C10 C19 . . 1.532(10) no
C11 C12 . . 1.569(10) no
C11 C13 . . 1.540(10) no
C15 C16 . . 1.510(10) no
C15 C17 . . 1.520(10) no
C15 C18 . . 1.500(10) no
C21 C22 . . 1.510(10) no
C21 C23 . . 1.540(10) no
C21 C24 . . 1.550(10) no
N14 H14 . . 1.00 no
N20 H20 . . 1.00 no
C1 H1 . . 1.00 no
C2 H2 . . 1.00 no
C3 H3 . . 1.00 no
C4 H4 . . 1.00 no
C5 H5 . . 1.00 no
C6 H6 . . 1.00 no
C7 H7 . . 1.00 no
C8 H8 . . 1.00 no
C9 H9 . . 1.00 no
C10 H10 . . 1.00 no
C11 H11 . . 1.00 no
C12 H12 . . 1.00 no
C16 H16A . . 1.00 no
C16 H16B . . 1.00 no
C16 H16C . . 1.00 no
C17 H17A . . 1.00 no
C17 H17B . . 1.00 no
C17 H17C . . 1.00 no
C18 H18A . . 1.00 no
C18 H18B . . 1.00 no
C18 H18C . . 1.00 no
C22 H22A . . 1.00 no
C22 H22B . . 1.00 no
C22 H22C . . 1.00 no
C23 H23A . . 1.00 no
C23 H23B . . 1.00 no
C23 H23C . . 1.00 no
C24 H24A . . 1.00 no
C24 H24B . . 1.00 no
C24 H24C . . 1.00 no
S11D O1D . . 1.481(8) no
S11D C11D . . 1.7500(10) no
S11D C12D . . 1.760(10) no
S12D O1D . . 1.500(10) no
S12D C11D . . 1.75(2) no
S12D C12D . . 1.75(2) no
C11D H25A . . 1.00 no
C11D H25B . . 1.00 no
C11D H25C . . 1.00 no
C11D H26A . . 1.00 no
C11D H26B . . 1.00 no
C11D H26C . . 1.00 no
C12D H27A . . 1.00 no
C12D H27B . . 1.00 no
C12D H27C . . 1.00 no
C12D H28A . . 1.00 no
C12D H28B . . 1.00 no
C12D H28C . . 1.00 no
S2D O2D . . 1.479(7) no
S2D C21D . . 1.740(10) no
S2D C22D . . 1.770(10) no
C21D H29A . . 1.00 no
C21D H29B . . 1.00 no
C21D H29C . . 1.00 no
C22D H30A . . 1.00 no
C22D H30B . . 1.00 no
C22D H30C . . 1.00 no
O1W H31A . . 1.00 no
O1W H31B . . 1.00 no

loop_
_geom_hbond_atom_site_label_D
_geom_hbond_atom_site_label_H
_geom_hbond_atom_site_label_A
_geom_hbond_site_symmetry_A
_geom_hbond_distance_DH
_geom_hbond_distance_HA
_geom_hbond_distance_DA
_geom_hbond_angle_DHA
_geom_hbond_publ_flag
N14 H14 O1D 1_555 1.00 1.88 2.881(10) 180 yes
N20 H20 O2D 1_555 1.00 1.94 2.935(9) 180 yes
O1W H31A O2D 2_455 1.00 2.05 3.051(13) 180 yes
O1W H31B O19 1_555 1.00 1.84 2.838(11) 180 yes
C23 H23A O13 2_555 1.00 2.73 3.700(10) 162 yes

loop_
_geom_torsion_atom_site_label_1
_geom_torsion_atom_site_label_2
_geom_torsion_atom_site_label_3
_geom_torsion_atom_site_label_4
_geom_torsion
_geom_torsion_publ_flag
C13 N14 C15 C18 -62.5(10) no
C13 N14 C15 C17 61.4(10) no
C15 N14 C13 O13 6.7(12) no
C15 N14 C13 C11 -166.9(6) no
C13 N14 C15 C16 178.9(7) no
C19 N20 C21 C22 -65.0(10) no
C19 N20 C21 C23 174.9(8) no
C19 N20 C21 C24 58.0(10) no
C21 N20 C19 C10 -169.0(7) no
C21 N20 C19 O19 8.0(10) no
C2 C1 C1a C4a 0(3) no
C2 C1 C1a C12 -177.5(6) no
C1a C1 C2 C3 0(2) no
C12 C1a C4a C9 1.7(8) no
C1 C1a C12 C8a 121.4(7) no
C1 C1a C12 C11 -124.5(7) no
C4a C1a C12 C8a -56.2(7) no
C4a C1a C12 C11 57.8(7) no
C1 C1a C4a C9 -176.1(6) no
C12 C1a C4a C4 177.8(6) no
C1 C1a C4a C4 0(3) no
C1 C2 C3 C4 0(5) no
C2 C3 C4 C4a 0(2) no
C3 C4 C4a C9 175.6(6) no
C3 C4 C4a C1a 0(2) no
C1a C4a C9 C5a 53.4(7) no
C4 C4a C9 C10 123.2(7) no
C1a C4a C9 C10 -61.0(7) no
C4 C4a C9 C5a -122.4(7) no
C5a C5 C6 C7 0.0(10) no
C6 C5 C5a C8a 0(2) no
C6 C5 C5a C9 -175.6(5) no
C5 C5a C8a C12 -178.4(5) no
C5 C5a C9 C4a 123.2(6) no
C9 C5a C8a C8 176.2(5) no
C9 C5a C8a C12 -2.3(7) no
C5 C5a C8a C8 0(2) no
C8a C5a C9 C4a -52.7(7) no
C8a C5a C9 C10 62.1(6) no
C5 C5a C9 C10 -122.0(6) no
C5 C6 C7 C8 .0(10) no
C6 C7 C8 C8a .0(10) no
C7 C8 C8a C5a 0(2) no
C7 C8 C8a C12 178.2(6) no
C8 C8a C12 C11 123.1(6) no
C8 C8a C12 C1a -121.6(6) no
C5a C8a C12 C1a 56.7(6) no
C5a C8a C12 C11 -58.6(7) no
C4a C9 C10 C19 -179.1(6) no
C4a C9 C10 C11 57.8(8) no
C5a C9 C10 C11 -57.7(7) no
C5a C9 C10 C19 65.4(7) no
C9 C10 C11 C12 -1.0(8) no
C19 C10 C11 C13 117.4(7) no
C9 C10 C19 O19 -108.8(8) no
C9 C10 C19 N20 67.9(8) no
C11 C10 C19 O19 11.9(11) no
C11 C10 C19 N20 -171.4(7) no
C9 C10 C11 C13 -122.5(7) no
C19 C10 C11 C12 -121.2(7) no
C13 C11 C12 C8a -178.4(6) no
C10 C11 C13 O13 24.5(9) no
C10 C11 C13 N14 -161.5(6) no
C12 C11 C13 O13 -96.8(8) no
C12 C11 C13 N14 77.1(8) no
C10 C11 C12 C1a -56.0(7) no
C10 C11 C12 C8a 58.1(8) no
C13 C11 C12 C1a 67.5(7) no
